data_9009569
loop_
_publ_author_name
'Mereiter, K.'

_publ_section_title
;
 Die kristallstruktur des voltaits, K2Fe2+5Fe3+3Al[SO4]12*18H2O
;
_journal_name_full 'Tschermaks Mineralogische und Petrographische Mitteilungen'
_journal_page_first 185
_journal_page_last 202
_journal_volume 18
_journal_year 1972
_chemical_formula_sum 'Al Fe8 H72 K2 O66 S12'
_chemical_name_mineral Voltaite
_space_group_IT_number 228
_symmetry_space_group_name_Hall '-F 4ud 2vw 3'
_symmetry_space_group_name_H-M 'F d -3 c :2'
_cell_angle_alpha 90
_cell_angle_beta 90
_cell_angle_gamma 90
_cell_formula_units_Z 16
_cell_length_a 27.254
_cell_length_b 27.254
_cell_length_c 27.254
_cell_volume 20243.740
_database_code_amcsd 0015642
_exptl_crystal_density_diffrn 2.711
_cod_original_sg_symbol_H-M 'F d 3 c'
_cod_original_formula_sum 'K2 Fe8 Al S12 O66 H72'
_cod_database_code 9009569

loop_
_space_group_symop_operation_xyz
x,y,z
x,1/2+y,1/2+z
1/2+x,y,1/2+z
1/2+x,1/2+y,z
3/4+z,-x,3/4+y
3/4+z,1/2-x,1/4+y
1/4+z,-x,1/4+y
1/4+z,1/2-x,3/4+y
3/4-y,1/2+z,1/4-x
3/4-y,+z,3/4-x
1/4-y,1/2+z,3/4-x
1/4-y,+z,1/4-x
1/4+x,1/2-y,3/4+z
1/4+x,-y,1/4+z
3/4+x,1/2-y,1/4+z
3/4+x,-y,3/4+z
3/4-z,x,3/4-y
3/4-z,1/2+x,1/4-y
1/4-z,x,1/4-y
1/4-z,1/2+x,3/4-y
3/4+y,1/2-z,1/4+x
3/4+y,-z,3/4+x
1/4+y,1/2-z,3/4+x
1/4+y,-z,1/4+x
1/4-x,1/2+y,3/4-z
1/4-x,+y,1/4-z
3/4-x,1/2+y,1/4-z
3/4-x,+y,3/4-z
1/2+x,1/4-z,1/4-y
1/2+x,3/4-z,3/4-y
+x,1/4-z,3/4-y
+x,3/4-z,1/4-y
-z,1/4+y,3/4+x
-z,3/4+y,1/4+x
1/2-z,1/4+y,1/4+x
1/2-z,3/4+y,3/4+x
y,3/4-x,1/4-z
y,1/4-x,3/4-z
1/2+y,3/4-x,3/4-z
1/2+y,1/4-x,1/4-z
1/2-x,1/4+z,1/4+y
1/2-x,3/4+z,3/4+y
-x,1/4+z,3/4+y
-x,3/4+z,1/4+y
z,1/4-y,3/4-x
z,3/4-y,1/4-x
1/2+z,1/4-y,1/4-x
1/2+z,3/4-y,3/4-x
-y,3/4+x,1/4+z
-y,1/4+x,3/4+z
1/2-y,3/4+x,3/4+z
1/2-y,1/4+x,1/4+z
x,1/2+z,y
x,+z,1/2+y
1/2+x,1/2+z,1/2+y
1/2+x,+z,y
1/2-z,1/2-y,1/2-x
1/2-z,-y,-x
-z,1/2-y,-x
-z,-y,1/2-x
1/2+y,x,z
1/2+y,1/2+x,1/2+z
+y,x,1/2+z
+y,1/2+x,z
-x,1/2-z,-y
-x,-z,1/2-y
1/2-x,1/2-z,1/2-y
1/2-x,-z,-y
1/2+z,1/2+y,1/2+x
1/2+z,+y,+x
+z,1/2+y,+x
+z,+y,1/2+x
1/2-y,-x,-z
1/2-y,1/2-x,1/2-z
-y,-x,1/2-z
-y,1/2-x,-z
3/4+z,1/4+x,1/2-y
3/4+z,3/4+x,-y
1/4+z,1/4+x,-y
1/4+z,3/4+x,1/2-y
3/4-y,3/4-z,x
3/4-y,1/4-z,1/2+x
1/4-y,3/4-z,1/2+x
1/4-y,1/4-z,x
1/4+x,3/4+y,1/2-z
1/4+x,1/4+y,-z
3/4+x,3/4+y,-z
3/4+x,1/4+y,1/2-z
3/4-z,1/4-x,1/2+y
3/4-z,3/4-x,+y
1/4-z,1/4-x,+y
1/4-z,3/4-x,1/2+y
3/4+y,3/4+z,-x
3/4+y,1/4+z,1/2-x
1/4+y,3/4+z,1/2-x
1/4+y,1/4+z,-x
1/4-x,3/4-y,1/2+z
1/4-x,1/4-y,+z
3/4-x,3/4-y,+z
3/4-x,1/4-y,1/2+z
1/2-z,3/4+x,1/4+y
1/2-z,1/4+x,3/4+y
-z,3/4+x,3/4+y
-z,1/4+x,1/4+y
1/2+y,1/4-z,3/4-x
1/2+y,3/4-z,1/4-x
+y,1/4-z,1/4-x
+y,3/4-z,3/4-x
-x,1/4+y,1/4+z
-x,3/4+y,3/4+z
1/2-x,1/4+y,3/4+z
1/2-x,3/4+y,1/4+z
1/2+z,3/4-x,1/4-y
1/2+z,1/4-x,3/4-y
+z,3/4-x,3/4-y
+z,1/4-x,1/4-y
1/2-y,1/4+z,3/4+x
1/2-y,3/4+z,1/4+x
-y,1/4+z,1/4+x
-y,3/4+z,3/4+x
x,1/4-y,1/4-z
x,3/4-y,3/4-z
1/2+x,1/4-y,3/4-z
1/2+x,3/4-y,1/4-z
3/4-x,1/2+z,3/4-y
3/4-x,+z,1/4-y
1/4-x,1/2+z,1/4-y
1/4-x,+z,3/4-y
1/4+z,1/2-y,1/4+x
1/4+z,-y,3/4+x
3/4+z,1/2-y,3/4+x
3/4+z,-y,1/4+x
1/4-y,x,3/4-z
1/4-y,1/2+x,1/4-z
3/4-y,x,1/4-z
3/4-y,1/2+x,3/4-z
3/4+x,1/2-z,3/4+y
3/4+x,-z,1/4+y
1/4+x,1/2-z,1/4+y
1/4+x,-z,3/4+y
1/4-z,1/2+y,1/4-x
1/4-z,+y,3/4-x
3/4-z,1/2+y,3/4-x
3/4-z,+y,1/4-x
1/4+y,-x,3/4+z
1/4+y,1/2-x,1/4+z
3/4+y,-x,1/4+z
3/4+y,1/2-x,3/4+z
1/4-x,1/4-z,1/2+y
1/4-x,3/4-z,+y
3/4-x,1/4-z,+y
3/4-x,3/4-z,1/2+y
3/4+z,1/4+y,-x
3/4+z,3/4+y,1/2-x
1/4+z,1/4+y,1/2-x
1/4+z,3/4+y,-x
3/4-y,3/4-x,1/2+z
3/4-y,1/4-x,+z
1/4-y,3/4-x,+z
1/4-y,1/4-x,1/2+z
1/4+x,1/4+z,1/2-y
1/4+x,3/4+z,-y
3/4+x,1/4+z,-y
3/4+x,3/4+z,1/2-y
3/4-z,1/4-y,x
3/4-z,3/4-y,1/2+x
1/4-z,1/4-y,1/2+x
1/4-z,3/4-y,x
3/4+y,3/4+x,1/2-z
3/4+y,1/4+x,-z
1/4+y,3/4+x,-z
1/4+y,1/4+x,1/2-z
1/2-z,1/2-x,-y
1/2-z,-x,1/2-y
-z,1/2-x,1/2-y
-z,-x,-y
1/2+y,z,1/2+x
1/2+y,1/2+z,+x
+y,z,+x
+y,1/2+z,1/2+x
-x,-y,-z
-x,1/2-y,1/2-z
1/2-x,-y,1/2-z
1/2-x,1/2-y,-z
1/2+z,1/2+x,y
1/2+z,+x,1/2+y
+z,1/2+x,1/2+y
+z,+x,y
1/2-y,-z,1/2-x
1/2-y,1/2-z,-x
-y,-z,-x
-y,1/2-z,1/2-x

loop_
_atom_site_aniso_label
_atom_site_aniso_U_11
_atom_site_aniso_U_22
_atom_site_aniso_U_33
_atom_site_aniso_U_12
_atom_site_aniso_U_13
_atom_site_aniso_U_23
K 0.03067 0.03067 0.03067 0.01103 0.01103 0.01103
Fe1 0.00975 0.00975 0.00975 0.00252 0.00252 0.00252
Fe2+2 0.01291 0.01268 0.01268 -0.00064 -0.00064 -0.00075
Fe3+2 0.01291 0.01268 0.01268 -0.00064 -0.00064 -0.00075
Al 0.00948 0.00948 0.00948 0.00000 0.00000 0.00000
S 0.01167 0.01039 0.01027 -0.00064 0.00026 -0.00075
O1 0.01848 0.01949 0.01114 0.00354 -0.00305 -0.00252
O2 0.03522 0.01392 0.02141 0.00278 -0.00230 -0.00011
O3 0.03052 0.02393 0.03763 -0.01103 0.01204 0.00011
O4 0.02254 0.03507 0.01445 0.00647 -0.00444 -0.00647
Ow5 0.01735 0.02939 0.02318 0.00391 0.00188 0.00064
Wat6 0.02243 0.02216 0.01569 0.00470 -0.00113 -0.00546
Wat7 0.01268 0.02521 0.03191 -0.00166 -0.00429 0.00369

loop_
_atom_site_label
_atom_site_fract_x
_atom_site_fract_y
_atom_site_fract_z
_atom_site_occupancy
_atom_site_U_iso_or_equiv
_atom_site_type_symbol
_atom_site_attached_hydrogens
K 0.25000 0.25000 0.25000 1.00000 0.03065 K 0
Fe1 0.00000 0.00000 0.00000 1.00000 0.00975 Fe 0
Fe2+2 0.25000 0.10260 -0.10260 0.83300 0.01267 Fe 0
Fe3+2 0.25000 0.10260 -0.10260 0.16700 0.01267 Fe 0
Al 0.12500 0.12500 0.12500 1.00000 0.00950 Al 0
S 0.23718 0.27548 0.11810 1.00000 0.01077 S 0
O1 0.24978 0.24675 0.07345 1.00000 0.01634 O 0
O2 0.22387 0.32574 0.10382 1.00000 0.02356 O 0
O3 0.19490 0.25353 0.14252 1.00000 0.03078 O 0
O4 0.27934 0.27529 0.15144 1.00000 0.02406 O 0
Ow5 0.18041 0.42171 0.12172 1.00000 0.02330 O 0
Wat6 0.08957 0.14629 0.07076 0.25000 0.02014 O 2
Wat7 0.06896 0.08872 0.10406 0.25000 0.02330 O 2
H52 0.14900 0.31900 0.07100 1.00000 0.03610 H 0
H53 0.10400 0.30500 0.07900 1.00000 0.03610 H 0

loop_
_cod_changelog_entry_id
_cod_changelog_entry_author
_cod_changelog_entry_date
_cod_changelog_entry_text
1
;cod-tools version 3.8.0
Id: cif_guess_AMCSD_atom_types 9581 2023-05-17 12:35:41Z saulius
;
2023-05-18T11:40:29+03:00
;Derived atom types and hydrogen counts
from atom names that follow the AMCSD naming convention
(Wat == water, O-H == hydroxyl).
;

loop_
_cod_related_entry_id
_cod_related_entry_database
_cod_related_entry_code
1 AMCSD 0015642
